data_7209623
loop_
_publ_author_name
'Brice\~no, Alexander'
'Leal, Dayana'
'Ortega, Gabriela'
'Delgado, Graciela D\'iaz de'
'Ocando, Edgar'
'Cubillan, Liz'

_publ_section_title
;
 Self-assembly, concomitant photochemical processes, and improvement of
 the yield of [2 + 2] photoreactions from supramolecular arrays via
 mechanochemical assistance
;
_journal_issue 15
_journal_name_full CrystEngComm
_journal_page_first 2795
_journal_paper_doi 10.1039/c3ce26752k
_journal_volume 15
_journal_year 2013
_chemical_compound_source Synthesis
_chemical_formula_moiety 'C13 H11 Cl N, C4 H3 O4, 0.5(C4 H4 O4)'
_chemical_formula_sum 'C19 H16 Cl N O6'
_chemical_formula_weight 389.78
_space_group_IT_number 2
_symmetry_cell_setting triclinic
_symmetry_space_group_name_Hall '-P 1'
_symmetry_space_group_name_H-M 'P -1'
_atom_sites_solution_hydrogens geom
_atom_sites_solution_primary direct
_atom_sites_solution_secondary difmap
_audit_creation_date '20 August 2008'
_audit_creation_method SHELXL-97
_cell_angle_alpha 104.06(3)
_cell_angle_beta 97.67(3)
_cell_angle_gamma 105.15(3)
_cell_formula_units_Z 2
_cell_length_a 8.6870(17)
_cell_length_b 8.9000(18)
_cell_length_c 13.039(3)
_cell_measurement_reflns_used 730
_cell_measurement_temperature 293(2)
_cell_measurement_theta_max 28.1
_cell_measurement_theta_min 1.52
_cell_volume 922.8(4)
_computing_cell_refinement 'CrystalClear (Rigaku/MSC Inc., 2005)'
_computing_data_collection 'CrystalClear (Rigaku/MSC Inc., 2005)'
_computing_data_reduction 'CrystalClear (Rigaku/MSC Inc., 2005)'
_computing_molecular_graphics
;
SHELXLTL-NT V5.1 (Bruker AXS, 1998) and DIAMOND
(Brandenburg, 1998)
;
_computing_structure_refinement 'SHELXLTL-NT V5.1 (Bruker AXS, 1998)'
_computing_structure_solution 'SHELXLTL-NT V5.1 (Bruker AXS, 1998)'
_diffrn_ambient_temperature 293(2)
_diffrn_measured_fraction_theta_full 0.967
_diffrn_measured_fraction_theta_max 0.775
_diffrn_measurement_device 'Mercury (2x2 bin mode)'
_diffrn_measurement_device_type 'Rigaku AFC7S Mercury'
_diffrn_measurement_method '\w '
_diffrn_radiation_detector CCD
_diffrn_radiation_monochromator graphite
_diffrn_radiation_source 'Normal-focus sealed tube'
_diffrn_radiation_type MoK\a
_diffrn_radiation_wavelength 0.71073
_diffrn_reflns_av_R_equivalents 0.0578
_diffrn_reflns_av_sigmaI/netI 0.0538
_diffrn_reflns_limit_h_max 10
_diffrn_reflns_limit_h_min -7
_diffrn_reflns_limit_k_max 10
_diffrn_reflns_limit_k_min -10
_diffrn_reflns_limit_l_max 15
_diffrn_reflns_limit_l_min -15
_diffrn_reflns_number 13239
_diffrn_reflns_theta_full 25.00
_diffrn_reflns_theta_max 28.10
_diffrn_reflns_theta_min 1.65
_diffrn_standards_decay_% 0
_diffrn_standards_interval_count 0
_diffrn_standards_interval_time 0
_diffrn_standards_number 0
_exptl_absorpt_coefficient_mu 0.243
_exptl_absorpt_correction_T_max 0.95
_exptl_absorpt_correction_T_min 0.88
_exptl_absorpt_correction_type multi-scan
_exptl_absorpt_process_details 'Jacobson, R. (1998) Private communication'
_exptl_crystal_colour 'Pale Yellow'
_exptl_crystal_density_diffrn 1.403
_exptl_crystal_density_method 'not measured'
_exptl_crystal_description Prism
_exptl_crystal_F_000 404
_exptl_crystal_size_max 0.36
_exptl_crystal_size_mid 0.25
_exptl_crystal_size_min 0.12
_refine_diff_density_max 0.226
_refine_diff_density_min -0.347
_refine_diff_density_rms 0.060
_refine_ls_extinction_method none
_refine_ls_goodness_of_fit_ref 1.120
_refine_ls_hydrogen_treatment constr
_refine_ls_matrix_type full
_refine_ls_number_parameters 244
_refine_ls_number_reflns 3499
_refine_ls_number_restraints 0
_refine_ls_restrained_S_all 1.120
_refine_ls_R_factor_all 0.1409
_refine_ls_R_factor_gt 0.0957
_refine_ls_shift/su_max 0.000
_refine_ls_shift/su_mean 0.000
_refine_ls_structure_factor_coef Fsqd
_refine_ls_weighting_details 'calc w=1/[\s^2^(Fo^2^)+(0.0432P)^2^+1.7336P] where P=(Fo^2^+2Fc^2^)/3'
_refine_ls_weighting_scheme calc
_refine_ls_wR_factor_gt 0.1819
_refine_ls_wR_factor_ref 0.2090
_reflns_number_gt 2296
_reflns_number_total 3499
_reflns_threshold_expression >2sigma(I)
_cod_data_source_file c3ce26752k.txt
_cod_data_source_block shelxle
_cod_depositor_comments
;
The following automatic conversions were performed:

'_symmetry_cell_setting' value 'Triclinic' changed to 'triclinic'
according to /home/saulius/struct/CIF-dictionaries/cif_core.dic
dictionary named 'cif_core.dic' version 2.4.2 from
2011-04-26.

'_exptl_absorpt_correction_type' value 'Multi Scan'
changed to 'multi-scan' according to
/home/saulius/struct/CIF-dictionaries/cif_core.dic dictionary named
'cif_core.dic' version 2.4.2 from 2011-04-26.

Automatic conversion script
Id: cif_fix_values 1891 2012-01-12 08:04:46Z andrius 
;
_cod_original_cell_volume 922.8(3)
_cod_original_sg_symbol_H-M P-1
_cod_database_code 7209623

loop_
_symmetry_equiv_pos_as_xyz
'x, y, z'
'-x, -y, -z'

loop_
_atom_site_label
_atom_site_type_symbol
_atom_site_fract_x
_atom_site_fract_y
_atom_site_fract_z
_atom_site_U_iso_or_equiv
_atom_site_adp_type
_atom_site_occupancy
_atom_site_symmetry_multiplicity
_atom_site_calc_flag
_atom_site_refinement_flags
N1 N -0.0918(5) 0.0570(5) 0.8449(3) 0.0582(10) Uani 1 1 d .
H1N H -0.0405 0.0697 0.7941 0.070 Uiso 1 1 calc R
Cl1 Cl -0.6801(2) -0.47327(18) 1.06801(13) 0.0864(5) Uani 1 1 d .
O1 O 0.3581(5) 0.5879(5) 0.7568(3) 0.0901(13) Uani 1 1 d .
H1OH H 0.2678 0.4829 0.7729 0.108 Uiso 1 1 d R
O2 O 0.5121(6) 0.6483(5) 0.6428(4) 0.1212(19) Uani 1 1 d .
O3 O 0.1668(5) 0.3409(4) 0.7736(3) 0.0801(12) Uani 1 1 d .
O4 O 0.0691(4) 0.0814(4) 0.6850(3) 0.0644(9) Uani 1 1 d .
O5 O -0.0738(4) 0.1992(4) 0.4312(3) 0.0678(10) Uani 1 1 d .
H5OH H -0.0781 0.0941 0.3905 0.081 Uiso 1 1 d R
O6 O 0.0055(5) 0.2811(4) 0.2931(3) 0.0781(11) Uani 1 1 d .
C1 C -0.4371(6) -0.1398(6) 1.1021(4) 0.0547(12) Uani 1 1 d .
H1 H -0.4591 -0.2309 1.0429 0.066 Uiso 1 1 calc R
C2 C -0.3309(6) -0.0052(6) 1.0991(4) 0.0559(12) Uani 1 1 d .
H2 H -0.3056 0.0856 1.1589 0.067 Uiso 1 1 calc R
C3 C -0.5239(5) -0.1603(6) 1.1890(4) 0.0505(11) Uani 1 1 d .
C4 C -0.6371(6) -0.3074(6) 1.1830(4) 0.0555(12) Uani 1 1 d .
C5 C -0.7193(6) -0.3270(7) 1.2644(4) 0.0706(15) Uani 1 1 d .
H5 H -0.7921 -0.4276 1.2585 0.085 Uiso 1 1 calc R
C6 C -0.6941(7) -0.1987(7) 1.3537(4) 0.0730(15) Uani 1 1 d .
H6 H -0.7490 -0.2118 1.4090 0.088 Uiso 1 1 calc R
C7 C -0.5865(7) -0.0491(7) 1.3616(4) 0.0664(14) Uani 1 1 d .
H7A H -0.5719 0.0395 1.4211 0.080 Uiso 1 1 calc R
C8 C -0.5008(6) -0.0314(6) 1.2812(4) 0.0583(12) Uani 1 1 d .
H8 H -0.4260 0.0688 1.2886 0.070 Uiso 1 1 calc R
C9 C -0.2498(5) 0.0133(6) 1.0098(3) 0.0494(11) Uani 1 1 d .
C10 C -0.2874(6) -0.1072(6) 0.9121(4) 0.0552(12) Uani 1 1 d .
H10 H -0.3676 -0.2052 0.9017 0.066 Uiso 1 1 calc R
C11 C -0.2077(6) -0.0836(6) 0.8306(4) 0.0582(12) Uani 1 1 d .
H11 H -0.2342 -0.1653 0.7654 0.070 Uiso 1 1 calc R
C12 C -0.0546(6) 0.1772(7) 0.9363(4) 0.0644(13) Uani 1 1 d .
H12 H 0.0240 0.2748 0.9432 0.077 Uiso 1 1 calc R
C13 C -0.1297(6) 0.1600(6) 1.0204(4) 0.0597(13) Uani 1 1 d .
H13 H -0.1015 0.2449 1.0842 0.072 Uiso 1 1 calc R
C14 C 0.2528(6) 0.2441(6) 0.6101(4) 0.0556(12) Uani 1 1 d .
H14 H 0.2372 0.1491 0.5553 0.067 Uiso 1 1 calc R
C15 C 0.3559(6) 0.3768(6) 0.5998(4) 0.0628(13) Uani 1 1 d .
H15 H 0.3996 0.3590 0.5382 0.075 Uiso 1 1 calc R
C16 C 0.4131(7) 0.5464(7) 0.6685(5) 0.0737(15) Uani 1 1 d .
C17 C 0.1584(6) 0.2244(6) 0.6958(4) 0.0556(12) Uani 1 1 d .
C18 C 0.0006(6) 0.4786(6) 0.4485(4) 0.0549(12) Uani 1 1 d .
H18 H 0.0169 0.5597 0.4141 0.066 Uiso 1 1 calc R
C19 C -0.0220(6) 0.3111(6) 0.3827(4) 0.0543(11) Uani 1 1 d .

loop_
_atom_site_aniso_label
_atom_site_aniso_U_11
_atom_site_aniso_U_22
_atom_site_aniso_U_33
_atom_site_aniso_U_23
_atom_site_aniso_U_13
_atom_site_aniso_U_12
N1 0.059(2) 0.069(3) 0.050(2) 0.022(2) 0.0179(18) 0.017(2)
Cl1 0.0992(11) 0.0546(9) 0.0883(11) 0.0035(7) 0.0306(8) 0.0054(7)
O1 0.111(3) 0.051(2) 0.088(3) 0.002(2) 0.032(2) 0.003(2)
O2 0.148(4) 0.062(3) 0.123(4) 0.024(3) 0.047(3) -0.024(3)
O3 0.100(3) 0.050(2) 0.080(3) 0.0016(19) 0.044(2) 0.0075(19)
O4 0.077(2) 0.043(2) 0.071(2) 0.0142(17) 0.0324(18) 0.0094(16)
O5 0.094(3) 0.043(2) 0.061(2) 0.0076(16) 0.0293(18) 0.0123(17)
O6 0.118(3) 0.063(2) 0.052(2) 0.0084(18) 0.033(2) 0.027(2)
C1 0.063(3) 0.049(3) 0.050(3) 0.012(2) 0.014(2) 0.015(2)
C2 0.066(3) 0.054(3) 0.042(3) 0.008(2) 0.011(2) 0.014(2)
C3 0.057(3) 0.052(3) 0.047(3) 0.017(2) 0.013(2) 0.019(2)
C4 0.062(3) 0.051(3) 0.054(3) 0.018(2) 0.015(2) 0.014(2)
C5 0.069(3) 0.071(4) 0.072(4) 0.028(3) 0.023(3) 0.012(3)
C6 0.085(4) 0.084(4) 0.058(3) 0.031(3) 0.031(3) 0.023(3)
C7 0.082(4) 0.071(4) 0.048(3) 0.018(3) 0.015(2) 0.026(3)
C8 0.063(3) 0.062(3) 0.047(3) 0.014(2) 0.013(2) 0.013(2)
C9 0.052(3) 0.053(3) 0.044(3) 0.018(2) 0.0101(19) 0.013(2)
C10 0.060(3) 0.053(3) 0.052(3) 0.017(2) 0.017(2) 0.013(2)
C11 0.067(3) 0.056(3) 0.051(3) 0.012(2) 0.013(2) 0.021(2)
C12 0.060(3) 0.067(4) 0.056(3) 0.015(3) 0.008(2) 0.006(2)
C13 0.065(3) 0.058(3) 0.048(3) 0.013(2) 0.010(2) 0.008(2)
C14 0.070(3) 0.046(3) 0.053(3) 0.017(2) 0.019(2) 0.016(2)
C15 0.066(3) 0.052(3) 0.062(3) 0.010(2) 0.014(2) 0.009(2)
C16 0.077(4) 0.056(3) 0.077(4) 0.016(3) 0.017(3) 0.005(3)
C17 0.065(3) 0.045(3) 0.054(3) 0.009(2) 0.013(2) 0.017(2)
C18 0.064(3) 0.044(3) 0.053(3) 0.011(2) 0.017(2) 0.011(2)
C19 0.063(3) 0.045(3) 0.050(3) 0.008(2) 0.015(2) 0.014(2)

loop_
_atom_type_symbol
_atom_type_description
_atom_type_scat_dispersion_real
_atom_type_scat_dispersion_imag
_atom_type_scat_source
C C 0.0033 0.0016 'International Tables Vol C Tables 4.2.6.8 and 6.1.1.4'
H H 0.0000 0.0000 'International Tables Vol C Tables 4.2.6.8 and 6.1.1.4'
N N 0.0061 0.0033 'International Tables Vol C Tables 4.2.6.8 and 6.1.1.4'
O O 0.0106 0.0060 'International Tables Vol C Tables 4.2.6.8 and 6.1.1.4'
Cl Cl 0.1484 0.1585 'International Tables Vol C Tables 4.2.6.8 and 6.1.1.4'

loop_
_geom_angle_atom_site_label_1
_geom_angle_atom_site_label_2
_geom_angle_atom_site_label_3
_geom_angle
_geom_angle_site_symmetry_1
C12 N1 C11 121.2(4) .
C2 C1 C3 126.6(5) .
C1 C2 C9 125.5(4) .
C4 C3 C8 116.4(4) .
C4 C3 C1 122.1(4) .
C8 C3 C1 121.4(4) .
C5 C4 C3 122.3(5) .
C5 C4 Cl1 118.1(4) .
C3 C4 Cl1 119.6(4) .
C6 C5 C4 120.0(5) .
C5 C6 C7 119.7(5) .
C8 C7 C6 120.0(5) .
C7 C8 C3 121.5(5) .
C10 C9 C13 117.2(4) .
C10 C9 C2 123.1(4) .
C13 C9 C2 119.7(4) .
C11 C10 C9 120.8(4) .
N1 C11 C10 120.0(4) .
N1 C12 C13 121.3(5) .
C12 C13 C9 119.5(5) .
C15 C14 C17 130.0(5) .
C14 C15 C16 131.5(5) .
O2 C16 O1 120.3(5) .
O2 C16 C15 119.5(6) .
O1 C16 C15 120.2(5) .
O3 C17 O4 121.8(5) .
O3 C17 C14 122.0(4) .
O4 C17 C14 116.2(4) .
C18 C18 C19 124.9(6) 2_566
O6 C19 O5 123.7(4) .
O6 C19 C18 122.4(5) .
O5 C19 C18 113.9(4) .

loop_
_geom_bond_atom_site_label_1
_geom_bond_atom_site_label_2
_geom_bond_distance
_geom_bond_site_symmetry_2
N1 C12 1.328(6) .
N1 C11 1.339(6) .
Cl1 C4 1.748(5) .
O1 C16 1.313(6) .
O2 C16 1.221(6) .
O3 C17 1.240(5) .
O4 C17 1.269(5) .
O5 C19 1.320(5) .
O6 C19 1.203(5) .
C1 C2 1.320(6) .
C1 C3 1.464(6) .
C2 C9 1.459(6) .
C3 C4 1.394(6) .
C3 C8 1.395(6) .
C4 C5 1.376(7) .
C5 C6 1.364(7) .
C6 C7 1.383(7) .
C7 C8 1.381(6) .
C9 C10 1.386(6) .
C9 C13 1.405(6) .
C10 C11 1.372(6) .
C12 C13 1.369(6) .
C14 C15 1.330(6) .
C14 C17 1.489(6) .
C15 C16 1.470(7) .
C18 C18 1.306(9) 2_566
C18 C19 1.476(6) .
